data_7235011
loop_
_publ_author_name
'Ruizhi Tang'
'Xinyang Wang'
'Wanzheng Zhang'
'Xiaodong Zhuang'
'Shuai Bi'
'Wenbei Zhang'
'Fan Zhang'

_publ_section_title
;
 Aromatic azaheterocycle-cored luminogens with tunable physical properties
 via nitrogen atoms for sensing strong acids
;
_journal_name_full 'Journal of Materials Chemistry C'
_journal_page_first 7640
_journal_page_last 7648
_journal_paper_doi 10.1039/C6TC02591A
_journal_volume 4
_journal_year 2016
_chemical_formula_moiety 'C56 H40 N2, C Cl, C H2 Cl2'
_chemical_formula_sum 'C58 H42 Cl3 N2'
_chemical_formula_weight 873.29
_space_group_crystal_system monoclinic
_space_group_IT_number 15
_space_group_name_Hall '-C 2yc'
_space_group_name_H-M_alt 'C 1 2/c 1'
_atom_sites_solution_hydrogens geom
_cell_angle_alpha 90
_cell_angle_beta 105.817(3)
_cell_angle_gamma 90
_cell_formula_units_Z 8
_cell_length_a 47.441(2)
_cell_length_b 5.6576(3)
_cell_length_c 35.9697(17)
_cell_measurement_reflns_used 9692
_cell_measurement_temperature 293(2)
_cell_measurement_theta_max 63.93
_cell_measurement_theta_min 2.55
_cell_volume 9288.8(8)
_computing_structure_refinement 'SHELXL-2014 (Sheldrick, 2014)'
_diffrn_ambient_temperature 293(2)
_diffrn_measured_fraction_theta_full 0.914
_diffrn_measured_fraction_theta_max 0.985
_diffrn_measurement_device_type 'D8 VENTURE'
_diffrn_radiation_type CuK\a
_diffrn_radiation_wavelength 1.54178
_diffrn_reflns_av_R_equivalents 0.0511
_diffrn_reflns_av_unetI/netI 0.0305
_diffrn_reflns_Laue_measured_fraction_full 0.914
_diffrn_reflns_Laue_measured_fraction_max 0.985
_diffrn_reflns_limit_h_max 54
_diffrn_reflns_limit_h_min -54
_diffrn_reflns_limit_k_max 5
_diffrn_reflns_limit_k_min -6
_diffrn_reflns_limit_l_max 41
_diffrn_reflns_limit_l_min -41
_diffrn_reflns_number 49352
_diffrn_reflns_point_group_measured_fraction_full 0.914
_diffrn_reflns_point_group_measured_fraction_max 0.985
_diffrn_reflns_theta_full 67.679
_diffrn_reflns_theta_max 64.291
_diffrn_reflns_theta_min 2.553
_exptl_absorpt_coefficient_mu 2.094
_exptl_crystal_colour colorless
_exptl_crystal_density_diffrn 1.249
_exptl_crystal_description block
_exptl_crystal_F_000 3216
_exptl_crystal_size_max 0.20
_exptl_crystal_size_mid 0.18
_exptl_crystal_size_min 0.15
_refine_diff_density_max 1.037
_refine_diff_density_min -0.588
_refine_diff_density_rms 0.115
_refine_ls_extinction_coef .
_refine_ls_extinction_method none
_refine_ls_goodness_of_fit_ref 1.121
_refine_ls_hydrogen_treatment constr
_refine_ls_matrix_type full
_refine_ls_number_parameters 558
_refine_ls_number_reflns 7679
_refine_ls_number_restraints 12
_refine_ls_restrained_S_all 1.122
_refine_ls_R_factor_all 0.1647
_refine_ls_R_factor_gt 0.1473
_refine_ls_shift/su_max 0.000
_refine_ls_shift/su_mean 0.000
_refine_ls_structure_factor_coef Fsqd
_refine_ls_weighting_details 'w=1/[\s^2^(Fo^2^)+(0.2000P)^2^+25.2000P] where P=(Fo^2^+2Fc^2^)/3'
_refine_ls_weighting_scheme calc
_refine_ls_wR_factor_gt 0.3980
_refine_ls_wR_factor_ref 0.4133
_reflns_Friedel_coverage 0.000
_reflns_Friedel_fraction_full .
_reflns_Friedel_fraction_max .
_reflns_number_gt 6081
_reflns_number_total 7679
_reflns_threshold_expression 'I > 2\s(I)'
_cod_data_source_file J-Mater-Chem-C-2016-4-7640.cif
_cod_data_source_block s
_cod_original_sg_symbol_H-M 'C 2/c'
_cod_database_code 7235011
_shelx_space_group_comment
;
The symmetry employed for this shelxl refinement is uniquely defined
by the following loop, which should always be used as a source of
symmetry information in preference to the above space-group names.
They are only intended as comments.
;
_shelxl_version_number 2014-3

loop_
_space_group_symop_operation_xyz
'x, y, z'
'-x, y, -z+1/2'
'x+1/2, y+1/2, z'
'-x+1/2, y+1/2, -z+1/2'
'-x, -y, -z'
'x, -y, z-1/2'
'-x+1/2, -y+1/2, -z'
'x+1/2, -y+1/2, z-1/2'

loop_
_atom_site_label
_atom_site_type_symbol
_atom_site_fract_x
_atom_site_fract_y
_atom_site_fract_z
_atom_site_U_iso_or_equiv
_atom_site_adp_type
_atom_site_occupancy
_atom_site_site_symmetry_order
_atom_site_calc_flag
_atom_site_refinement_flags_posn
_atom_site_refinement_flags_adp
_atom_site_refinement_flags_occupancy
_atom_site_disorder_assembly
_atom_site_disorder_group
C1 C 0.02078(19) 0.9048(16) 0.1930(3) 0.112(2) Uani 1 1 d . . . . .
H1 H 0.0011 0.9120 0.1928 0.135 Uiso 1 1 calc R U . . .
C2 C 0.0400(2) 1.0563(15) 0.2163(2) 0.115(3) Uani 1 1 d . . . . .
H2 H 0.0340 1.1585 0.2329 0.139 Uiso 1 1 calc R U . . .
C3 C 0.07035(19) 1.0532(13) 0.2145(2) 0.107(2) Uani 1 1 d . . . . .
H3 H 0.0841 1.1550 0.2298 0.128 Uiso 1 1 calc R U . . .
C4 C 0.07840(15) 0.8982(12) 0.18991(19) 0.0887(17) Uani 1 1 d . . . . .
C5 C 0.05750(19) 0.7420(15) 0.1685(2) 0.108(2) Uani 1 1 d . . . . .
H5 H 0.0631 0.6326 0.1525 0.130 Uiso 1 1 calc R U . . .
C6 C 0.02903(19) 0.7444(17) 0.1702(3) 0.117(2) Uani 1 1 d . . . . .
H6 H 0.0155 0.6372 0.1558 0.141 Uiso 1 1 calc R U . . .
C7 C 0.10962(17) 0.8866(11) 0.1893(2) 0.0965(19) Uani 1 1 d . . . . .
C8 C 0.11656(17) 0.9123(10) 0.1568(2) 0.0936(19) Uani 1 1 d . . . . .
C9 C 0.09429(14) 0.9709(11) 0.11844(17) 0.0819(15) Uani 1 1 d . . . . .
C10 C 0.07717(17) 1.1709(13) 0.1129(2) 0.105(2) Uani 1 1 d . . . . .
H10 H 0.0778 1.2699 0.1338 0.126 Uiso 1 1 calc R U . . .
C11 C 0.05965(19) 1.2253(18) 0.0781(4) 0.133(3) Uani 1 1 d . . . . .
H11 H 0.0483 1.3614 0.0754 0.160 Uiso 1 1 calc R U . . .
C12 C 0.0580(2) 1.092(2) 0.0474(3) 0.129(3) Uani 1 1 d . U . . .
H12 H 0.0457 1.1347 0.0235 0.154 Uiso 1 1 calc R U . . .
C13 C 0.07485(19) 0.886(2) 0.0510(2) 0.123(3) Uani 1 1 d . . . . .
H13 H 0.0737 0.7902 0.0297 0.147 Uiso 1 1 calc R U . . .
C14 C 0.09359(14) 0.8261(14) 0.08723(19) 0.0925(18) Uani 1 1 d . . . . .
H14 H 0.1053 0.6917 0.0902 0.111 Uiso 1 1 calc R U . . .
C15 C 0.13207(15) 0.8423(11) 0.22638(17) 0.0862(16) Uani 1 1 d . . . . .
C16 C 0.12829(18) 0.6545(14) 0.2492(2) 0.108(2) Uani 1 1 d . . . . .
H16 H 0.1123 0.5545 0.2406 0.130 Uiso 1 1 calc R U . . .
C17 C 0.1486(2) 0.6136(16) 0.2853(2) 0.118(3) Uani 1 1 d . . . . .
H17 H 0.1462 0.4866 0.3006 0.142 Uiso 1 1 calc R U . . .
C18 C 0.1721(2) 0.7648(19) 0.2977(2) 0.119(3) Uani 1 1 d . . . . .
H18 H 0.1862 0.7350 0.3208 0.143 Uiso 1 1 calc R U . . .
C19 C 0.17463(19) 0.9529(17) 0.2768(2) 0.116(2) Uani 1 1 d . . . . .
H19 H 0.1898 1.0590 0.2864 0.139 Uiso 1 1 calc R U . . .
C20 C 0.15557(16) 0.9943(14) 0.24150(19) 0.0976(19) Uani 1 1 d . . . . .
H20 H 0.1582 1.1257 0.2273 0.117 Uiso 1 1 calc R U . . .
C21 C 0.14797(13) 0.8828(10) 0.15364(17) 0.0784(15) Uani 1 1 d . . . . .
C22 C 0.16616(14) 0.6867(11) 0.16612(16) 0.0818(16) Uani 1 1 d . . . . .
H22 H 0.1598 0.5671 0.1796 0.098 Uiso 1 1 calc R U . . .
C23 C 0.19302(13) 0.6654(10) 0.15913(17) 0.0774(14) Uani 1 1 d . . . . .
H23 H 0.2044 0.5315 0.1673 0.093 Uiso 1 1 calc R U . . .
C24 C 0.20320(13) 0.8465(9) 0.13969(15) 0.0740(14) Uani 1 1 d . . . . .
C25 C 0.18550(12) 1.0410(9) 0.12744(15) 0.0717(13) Uani 1 1 d . . . . .
H25 H 0.1919 1.1620 0.1143 0.086 Uiso 1 1 calc R U . . .
C26 C 0.15903(13) 1.0575(10) 0.13434(16) 0.0769(15) Uani 1 1 d . . . . .
H26 H 0.1477 1.1912 0.1258 0.092 Uiso 1 1 calc R U . . .
C27 C 0.23263(13) 0.8271(9) 0.13188(16) 0.0750(14) Uani 1 1 d . . . . .
C28 C 0.24685(14) 0.6176(9) 0.12943(18) 0.0814(16) Uani 1 1 d . . . . .
H28 H 0.2384 0.4737 0.1328 0.098 Uiso 1 1 calc R U . . .
C29 C 0.27320(14) 0.6246(10) 0.12214(17) 0.0793(15) Uani 1 1 d . . . . .
H29 H 0.2833 0.4859 0.1204 0.095 Uiso 1 1 calc R U . . .
C30 C 0.28495(13) 0.8428(9) 0.11730(15) 0.0713(13) Uani 1 1 d . . . . .
C31 C 0.31405(13) 0.8733(9) 0.10939(15) 0.0709(13) Uani 1 1 d . . . . .
C32 C 0.33677(13) 0.7158(10) 0.12370(17) 0.0786(15) Uani 1 1 d . . . . .
H32 H 0.3334 0.5834 0.1372 0.094 Uiso 1 1 calc R U . . .
C33 C 0.36375(14) 0.7495(11) 0.1185(2) 0.0891(17) Uani 1 1 d . . . . .
H33 H 0.3785 0.6404 0.1285 0.107 Uiso 1 1 calc R U . . .
C34 C 0.36959(14) 0.9427(11) 0.0985(2) 0.0888(17) Uani 1 1 d . . . . .
C35 C 0.34668(15) 1.0986(11) 0.08296(19) 0.0874(17) Uani 1 1 d . . . . .
H35 H 0.3499 1.2269 0.0685 0.105 Uiso 1 1 calc R U . . .
C36 C 0.31953(13) 1.0659(10) 0.08866(17) 0.0762(14) Uani 1 1 d . . . . .
H36 H 0.3047 1.1741 0.0785 0.091 Uiso 1 1 calc R U . . .
C37 C 0.40184(18) 0.9927(12) 0.0994(2) 0.101(2) Uani 1 1 d . . . . .
C38 C 0.42298(15) 1.0155(11) 0.13713(18) 0.0865(16) Uani 1 1 d . . . . .
C39 C 0.41403(17) 1.1527(15) 0.1650(3) 0.115(2) Uani 1 1 d . . . . .
H39 H 0.3960 1.2293 0.1585 0.138 Uiso 1 1 calc R U . . .
C40 C 0.4328(2) 1.171(2) 0.2025(3) 0.130(3) Uani 1 1 d . . . . .
H40 H 0.4273 1.2601 0.2212 0.156 Uiso 1 1 calc R U . . .
C41 C 0.4588(3) 1.059(2) 0.2113(3) 0.135(3) Uani 1 1 d . . . . .
H41 H 0.4718 1.0783 0.2357 0.162 Uiso 1 1 calc R U . . .
C42 C 0.4663(2) 0.9183(15) 0.1854(3) 0.118(3) Uani 1 1 d . . . . .
H42 H 0.4838 0.8344 0.1925 0.142 Uiso 1 1 calc R U . . .
C43 C 0.44900(14) 0.8981(12) 0.14967(19) 0.0882(17) Uani 1 1 d . . . . .
H43 H 0.4549 0.7997 0.1324 0.106 Uiso 1 1 calc R U . . .
C44 C 0.40851(19) 1.0171(11) 0.0677(2) 0.104(2) Uani 1 1 d . . . . .
C45 C 0.38663(14) 0.9812(11) 0.02664(16) 0.0818(16) Uani 1 1 d . . . . .
C46 C 0.36926(18) 0.7859(13) 0.0158(2) 0.102(2) Uani 1 1 d . . . . .
H46 H 0.3691 0.6686 0.0339 0.122 Uiso 1 1 calc R U . . .
C47 C 0.35222(17) 0.7620(16) -0.0212(3) 0.117(3) Uani 1 1 d . . . . .
H47 H 0.3410 0.6262 -0.0280 0.141 Uiso 1 1 calc R U . . .
C48 C 0.35121(19) 0.930(2) -0.0483(2) 0.120(3) Uani 1 1 d . . . . .
H48 H 0.3391 0.9118 -0.0732 0.144 Uiso 1 1 calc R U . . .
C49 C 0.36845(18) 1.1305(15) -0.0384(2) 0.106(2) Uani 1 1 d . . . . .
H49 H 0.3680 1.2484 -0.0565 0.127 Uiso 1 1 calc R U . . .
C50 C 0.38634(14) 1.1523(12) -0.00097(18) 0.0870(16) Uani 1 1 d . . . . .
H50 H 0.3984 1.2842 0.0057 0.104 Uiso 1 1 calc R U . . .
C51 C 0.45221(18) 1.2960(13) 0.0822(2) 0.105(2) Uani 1 1 d . . . . .
H51 H 0.4420 1.3927 0.0950 0.126 Uiso 1 1 calc R U . . .
C52 C 0.43986(14) 1.0873(11) 0.06687(17) 0.0816(16) Uani 1 1 d . . . . .
C53 C 0.45451(16) 0.9444(14) 0.04702(19) 0.0960(19) Uani 1 1 d . . . . .
H53 H 0.4461 0.8046 0.0356 0.115 Uiso 1 1 calc R U . . .
C54 C 0.4826(2) 1.015(2) 0.0444(2) 0.126(3) Uani 1 1 d . . . . .
H54 H 0.4934 0.9246 0.0316 0.151 Uiso 1 1 calc R U . . .
C55 C 0.4933(2) 1.234(2) 0.0627(3) 0.125(3) Uani 1 1 d . . . . .
H55 H 0.5119 1.2834 0.0624 0.150 Uiso 1 1 calc R U . . .
C56 C 0.4785(2) 1.3657(17) 0.0795(3) 0.121(3) Uani 1 1 d . . . . .
H56 H 0.4862 1.5104 0.0898 0.145 Uiso 1 1 calc R U . . .
C57 C 0.2273(3) 0.005(3) 0.0209(4) 0.204(6) Uani 1 1 d . U . . .
H57A H 0.2478 0.0398 0.0239 0.245 Uiso 1 1 calc R U . . .
H57B H 0.2262 -0.1142 0.0400 0.245 Uiso 1 1 calc R U . . .
Cl1 Cl 0.20924(10) 0.2641(7) 0.02968(12) 0.2015(16) Uani 1 1 d . . . . .
Cl2 Cl 0.21287(8) -0.0995(6) -0.02189(9) 0.1736(12) Uani 1 1 d . . . . .
N1 N 0.24481(11) 1.0360(8) 0.12715(15) 0.0825(13) Uani 1 1 d . . . . .
N2 N 0.27063(11) 1.0425(8) 0.11972(15) 0.0811(13) Uani 1 1 d . . . . .
C58 C 0.2458(7) 1.178(7) 0.2261(9) 0.356(15) Uiso 1 1 d . . . . .
Cl3 Cl 0.2330(3) 1.365(3) 0.2574(4) 0.446(6) Uiso 1 1 d . . . . .

loop_
_atom_site_aniso_label
_atom_site_aniso_U_11
_atom_site_aniso_U_22
_atom_site_aniso_U_33
_atom_site_aniso_U_23
_atom_site_aniso_U_13
_atom_site_aniso_U_12
C1 0.110(6) 0.115(6) 0.114(6) 0.015(5) 0.035(5) 0.017(5)
C2 0.141(7) 0.107(6) 0.105(5) -0.002(4) 0.046(5) 0.038(5)
C3 0.128(6) 0.088(4) 0.098(5) -0.001(4) 0.023(4) 0.016(4)
C4 0.093(4) 0.086(4) 0.093(4) -0.014(3) 0.036(3) -0.003(3)
C5 0.120(6) 0.112(5) 0.102(5) -0.019(4) 0.046(4) -0.022(5)
C6 0.109(6) 0.117(6) 0.116(6) 0.003(5) 0.014(5) -0.008(5)
C7 0.121(5) 0.073(4) 0.094(5) -0.007(3) 0.026(4) -0.008(4)
C8 0.128(6) 0.062(3) 0.098(5) -0.011(3) 0.041(4) -0.003(3)
C9 0.091(4) 0.083(4) 0.074(3) 0.006(3) 0.026(3) 0.005(3)
C10 0.110(5) 0.083(4) 0.124(6) 0.015(4) 0.033(5) 0.014(4)
C11 0.103(6) 0.111(6) 0.170(9) 0.040(7) 0.011(6) 0.007(5)
C12 0.107(6) 0.149(8) 0.111(6) 0.049(6) -0.001(5) -0.022(6)
C13 0.110(6) 0.172(9) 0.083(5) -0.010(5) 0.021(4) -0.042(6)
C14 0.083(4) 0.109(5) 0.086(4) -0.008(4) 0.023(3) -0.001(4)
C15 0.101(4) 0.080(4) 0.075(4) 0.007(3) 0.019(3) 0.005(3)
C16 0.108(5) 0.092(5) 0.132(6) 0.013(4) 0.045(5) 0.002(4)
C17 0.152(8) 0.108(6) 0.100(5) 0.039(5) 0.043(5) 0.032(6)
C18 0.146(8) 0.124(7) 0.078(5) -0.002(5) 0.016(5) 0.037(6)
C19 0.116(6) 0.127(7) 0.095(5) -0.024(5) 0.014(4) 0.001(5)
C20 0.108(5) 0.104(5) 0.080(4) -0.008(3) 0.024(4) -0.010(4)
C21 0.083(4) 0.074(3) 0.078(3) -0.013(3) 0.022(3) 0.000(3)
C22 0.104(4) 0.071(3) 0.074(3) 0.001(3) 0.031(3) -0.006(3)
C23 0.083(4) 0.065(3) 0.083(4) 0.003(3) 0.020(3) 0.003(3)
C24 0.089(4) 0.061(3) 0.071(3) -0.002(2) 0.019(3) -0.006(3)
C25 0.081(4) 0.062(3) 0.072(3) 0.004(2) 0.020(3) -0.002(3)
C26 0.085(4) 0.066(3) 0.073(3) 0.000(3) 0.011(3) 0.007(3)
C27 0.082(4) 0.061(3) 0.080(3) 0.003(2) 0.019(3) -0.002(3)
C28 0.096(4) 0.053(3) 0.098(4) 0.002(3) 0.031(3) -0.003(3)
C29 0.087(4) 0.062(3) 0.090(4) 0.000(3) 0.026(3) 0.004(3)
C30 0.087(4) 0.052(3) 0.074(3) -0.001(2) 0.021(3) 0.001(2)
C31 0.084(4) 0.058(3) 0.068(3) -0.007(2) 0.016(3) -0.002(3)
C32 0.087(4) 0.063(3) 0.084(4) 0.001(3) 0.022(3) 0.002(3)
C33 0.081(4) 0.066(3) 0.118(5) 0.001(3) 0.024(3) 0.006(3)
C34 0.085(4) 0.076(4) 0.113(5) -0.012(3) 0.040(4) -0.003(3)
C35 0.109(5) 0.063(3) 0.098(4) -0.002(3) 0.042(4) -0.008(3)
C36 0.080(4) 0.063(3) 0.086(4) -0.001(3) 0.023(3) -0.002(3)
C37 0.134(6) 0.076(4) 0.095(5) -0.002(3) 0.031(4) 0.010(4)
C38 0.095(4) 0.080(4) 0.078(4) -0.004(3) 0.012(3) 0.002(3)
C39 0.091(5) 0.109(5) 0.142(7) -0.027(5) 0.027(5) -0.002(4)
C40 0.135(7) 0.153(8) 0.116(6) -0.050(6) 0.058(6) -0.038(7)
C41 0.163(9) 0.145(8) 0.089(5) 0.019(6) 0.019(6) -0.013(7)
C42 0.121(6) 0.106(5) 0.107(6) 0.008(5) -0.002(5) 0.019(5)
C43 0.091(4) 0.083(4) 0.090(4) 0.002(3) 0.023(3) 0.005(3)
C44 0.151(7) 0.057(3) 0.116(5) 0.004(3) 0.058(5) 0.013(4)
C45 0.103(4) 0.076(4) 0.068(3) -0.004(3) 0.026(3) 0.001(3)
C46 0.121(5) 0.087(4) 0.110(5) -0.021(4) 0.051(5) -0.019(4)
C47 0.086(5) 0.108(6) 0.157(8) -0.048(6) 0.032(5) -0.004(4)
C48 0.110(6) 0.138(7) 0.094(5) -0.034(5) -0.003(4) 0.033(5)
C49 0.124(6) 0.113(6) 0.079(4) 0.009(4) 0.023(4) 0.031(5)
C50 0.089(4) 0.089(4) 0.083(4) -0.001(3) 0.023(3) -0.001(3)
C51 0.121(6) 0.090(4) 0.100(5) 0.001(4) 0.025(4) -0.024(4)
C52 0.087(4) 0.085(4) 0.078(4) 0.000(3) 0.030(3) -0.007(3)
C53 0.096(5) 0.108(5) 0.080(4) 0.004(3) 0.017(3) 0.007(4)
C54 0.109(6) 0.166(9) 0.113(6) 0.034(6) 0.045(5) 0.052(6)
C55 0.091(5) 0.136(8) 0.137(7) 0.049(6) 0.011(5) -0.023(5)
C56 0.100(6) 0.109(6) 0.146(7) 0.016(5) 0.021(5) -0.008(5)
C57 0.213(11) 0.202(12) 0.183(10) 0.006(9) 0.031(9) -0.051(10)
Cl1 0.247(4) 0.165(3) 0.193(3) -0.001(2) 0.061(3) 0.025(3)
Cl2 0.204(3) 0.171(3) 0.135(2) 0.0053(19) 0.0292(19) 0.015(2)
N1 0.087(3) 0.057(2) 0.107(4) 0.004(2) 0.032(3) -0.001(2)
N2 0.087(3) 0.058(2) 0.102(3) 0.002(2) 0.032(3) -0.005(2)

loop_
_atom_type_symbol
_atom_type_description
_atom_type_scat_dispersion_real
_atom_type_scat_dispersion_imag
_atom_type_scat_source
C C 0.0181 0.0091 'International Tables Vol C Tables 4.2.6.8 and 6.1.1.4'
H H 0.0000 0.0000 'International Tables Vol C Tables 4.2.6.8 and 6.1.1.4'
Cl Cl 0.3639 0.7018 'International Tables Vol C Tables 4.2.6.8 and 6.1.1.4'
N N 0.0311 0.0180 'International Tables Vol C Tables 4.2.6.8 and 6.1.1.4'
O O 0.0492 0.0322 'International Tables Vol C Tables 4.2.6.8 and 6.1.1.4'

loop_
_geom_angle_atom_site_label_1
_geom_angle_atom_site_label_2
_geom_angle_atom_site_label_3
_geom_angle
_geom_angle_site_symmetry_1
_geom_angle_site_symmetry_3
C6 C1 C2 122.8(8) . .
C6 C1 H1 118.6 . .
C2 C1 H1 118.6 . .
C1 C2 C3 117.9(7) . .
C1 C2 H2 121.1 . .
C3 C2 H2 121.1 . .
C4 C3 C2 119.2(7) . .
C4 C3 H3 120.4 . .
C2 C3 H3 120.4 . .
C5 C4 C3 118.8(7) . .
C5 C4 C7 121.7(6) . .
C3 C4 C7 119.3(7) . .
C6 C5 C4 122.1(7) . .
C6 C5 H5 119.0 . .
C4 C5 H5 119.0 . .
C1 C6 C5 119.1(8) . .
C1 C6 H6 120.4 . .
C5 C6 H6 120.4 . .
C8 C7 C4 120.1(7) . .
C8 C7 C15 121.9(7) . .
C4 C7 C15 117.9(6) . .
C7 C8 C9 123.5(7) . .
C7 C8 C21 122.7(7) . .
C9 C8 C21 113.8(5) . .
C10 C9 C14 119.2(6) . .
C10 C9 C8 123.0(6) . .
C14 C9 C8 117.5(6) . .
C11 C10 C9 121.1(8) . .
C11 C10 H10 119.4 . .
C9 C10 H10 119.4 . .
C12 C11 C10 122.1(9) . .
C12 C11 H11 118.9 . .
C10 C11 H11 118.9 . .
C11 C12 C13 119.6(8) . .
C11 C12 H12 120.2 . .
C13 C12 H12 120.2 . .
C14 C13 C12 119.4(8) . .
C14 C13 H13 120.3 . .
C12 C13 H13 120.3 . .
C13 C14 C9 118.6(8) . .
C13 C14 H14 120.7 . .
C9 C14 H14 120.7 . .
C20 C15 C16 117.5(6) . .
C20 C15 C7 123.2(6) . .
C16 C15 C7 119.0(7) . .
C15 C16 C17 120.4(8) . .
C15 C16 H16 119.8 . .
C17 C16 H16 119.8 . .
C18 C17 C16 119.0(7) . .
C18 C17 H17 120.5 . .
C16 C17 H17 120.5 . .
C19 C18 C17 120.3(8) . .
C19 C18 H18 119.8 . .
C17 C18 H18 119.8 . .
C20 C19 C18 121.7(9) . .
C20 C19 H19 119.1 . .
C18 C19 H19 119.1 . .
C19 C20 C15 120.9(7) . .
C19 C20 H20 119.5 . .
C15 C20 H20 119.5 . .
C26 C21 C22 116.1(5) . .
C26 C21 C8 117.8(5) . .
C22 C21 C8 126.0(6) . .
C23 C22 C21 122.2(6) . .
C23 C22 H22 118.9 . .
C21 C22 H22 118.9 . .
C22 C23 C24 119.5(5) . .
C22 C23 H23 120.2 . .
C24 C23 H23 120.2 . .
C23 C24 C25 118.7(5) . .
C23 C24 C27 120.4(5) . .
C25 C24 C27 120.9(5) . .
C26 C25 C24 120.8(5) . .
C26 C25 H25 119.6 . .
C24 C25 H25 119.6 . .
C25 C26 C21 122.7(5) . .
C25 C26 H26 118.7 . .
C21 C26 H26 118.7 . .
N1 C27 C28 120.8(5) . .
N1 C27 C24 114.4(5) . .
C28 C27 C24 124.8(5) . .
C29 C28 C27 119.0(5) . .
C29 C28 H28 120.5 . .
C27 C28 H28 120.5 . .
C28 C29 C30 118.5(5) . .
C28 C29 H29 120.7 . .
C30 C29 H29 120.7 . .
N2 C30 C29 121.2(5) . .
N2 C30 C31 115.4(4) . .
C29 C30 C31 123.5(5) . .
C32 C31 C36 117.7(5) . .
C32 C31 C30 121.4(5) . .
C36 C31 C30 120.8(5) . .
C33 C32 C31 121.7(6) . .
C33 C32 H32 119.1 . .
C31 C32 H32 119.1 . .
C32 C33 C34 121.0(6) . .
C32 C33 H33 119.5 . .
C34 C33 H33 119.5 . .
C35 C34 C33 117.8(6) . .
C35 C34 C37 123.4(6) . .
C33 C34 C37 118.2(6) . .
C34 C35 C36 121.1(6) . .
C34 C35 H35 119.5 . .
C36 C35 H35 119.5 . .
C31 C36 C35 120.6(6) . .
C31 C36 H36 119.7 . .
C35 C36 H36 119.7 . .
C44 C37 C38 123.3(8) . .
C44 C37 C34 119.2(7) . .
C38 C37 C34 117.4(6) . .
C43 C38 C39 116.7(6) . .
C43 C38 C37 126.5(6) . .
C39 C38 C37 116.3(6) . .
C40 C39 C38 119.1(8) . .
C40 C39 H39 120.4 . .
C38 C39 H39 120.4 . .
C39 C40 C41 119.4(8) . .
C39 C40 H40 120.3 . .
C41 C40 H40 120.3 . .
C42 C41 C40 120.9(9) . .
C42 C41 H41 119.6 . .
C40 C41 H41 119.6 . .
C41 C42 C43 120.9(8) . .
C41 C42 H42 119.6 . .
C43 C42 H42 119.6 . .
C38 C43 C42 122.8(7) . .
C38 C43 H43 118.6 . .
C42 C43 H43 118.6 . .
C37 C44 C52 121.3(8) . .
C37 C44 C45 124.5(8) . .
C52 C44 C45 114.1(6) . .
C46 C45 C50 118.2(6) . .
C46 C45 C44 124.4(6) . .
C50 C45 C44 117.3(6) . .
C45 C46 C47 120.6(8) . .
C45 C46 H46 119.7 . .
C47 C46 H46 119.7 . .
C48 C47 C46 121.9(8) . .
C48 C47 H47 119.1 . .
C46 C47 H47 119.1 . .
C47 C48 C49 119.2(7) . .
C47 C48 H48 120.4 . .
C49 C48 H48 120.4 . .
C48 C49 C50 119.0(7) . .
C48 C49 H49 120.5 . .
C50 C49 H49 120.5 . .
C49 C50 C45 121.1(7) . .
C49 C50 H50 119.4 . .
C45 C50 H50 119.4 . .
C56 C51 C52 122.0(8) . .
C56 C51 H51 119.0 . .
C52 C51 H51 119.0 . .
C53 C52 C51 119.5(7) . .
C53 C52 C44 118.7(6) . .
C51 C52 C44 121.5(6) . .
C52 C53 C54 118.8(8) . .
C52 C53 H53 120.6 . .
C54 C53 H53 120.6 . .
C55 C54 C53 115.9(8) . .
C55 C54 H54 122.0 . .
C53 C54 H54 122.0 . .
C56 C55 C54 123.3(9) . .
C56 C55 H55 118.3 . .
C54 C55 H55 118.3 . .
C51 C56 C55 120.3(9) . .
C51 C56 H56 119.8 . .
C55 C56 H56 119.8 . .
Cl2 C57 Cl1 111.9(9) . .
Cl2 C57 H57A 109.2 . .
Cl1 C57 H57A 109.2 . .
Cl2 C57 H57B 109.2 . .
Cl1 C57 H57B 109.2 . .
H57A C57 H57B 107.9 . .
C27 N1 N2 120.2(5) . .
N1 N2 C30 120.4(4) . .

loop_
_geom_bond_atom_site_label_1
_geom_bond_atom_site_label_2
_geom_bond_distance
_geom_bond_site_symmetry_2
C1 C6 1.351(12) .
C1 C2 1.362(12) .
C1 H1 0.9300 .
C2 C3 1.459(11) .
C2 H2 0.9300 .
C3 C4 1.371(9) .
C3 H3 0.9300 .
C4 C5 1.393(10) .
C4 C7 1.489(10) .
C5 C6 1.369(11) .
C5 H5 0.9300 .
C6 H6 0.9300 .
C7 C8 1.307(9) .
C7 C15 1.483(9) .
C8 C9 1.528(9) .
C8 C21 1.534(9) .
C9 C10 1.375(9) .
C9 C14 1.383(9) .
C10 C11 1.336(12) .
C10 H10 0.9300 .
C11 C12 1.322(14) .
C11 H11 0.9300 .
C12 C13 1.398(14) .
C12 H12 0.9300 .
C13 C14 1.404(11) .
C13 H13 0.9300 .
C14 H14 0.9300 .
C15 C20 1.396(9) .
C15 C16 1.383(10) .
C16 C17 1.411(11) .
C16 H16 0.9300 .
C17 C18 1.378(13) .
C17 H17 0.9300 .
C18 C19 1.328(12) .
C18 H18 0.9300 .
C19 C20 1.362(10) .
C19 H19 0.9300 .
C20 H20 0.9300 .
C21 C26 1.390(8) .
C21 C22 1.402(8) .
C22 C23 1.370(8) .
C22 H22 0.9300 .
C23 C24 1.398(8) .
C23 H23 0.9300 .
C24 C25 1.381(8) .
C24 C27 1.501(8) .
C25 C26 1.348(8) .
C25 H25 0.9300 .
C26 H26 0.9300 .
C27 N1 1.347(7) .
C27 C28 1.378(8) .
C28 C29 1.346(8) .
C28 H28 0.9300 .
C29 C30 1.385(8) .
C29 H29 0.9300 .
C30 N2 1.333(7) .
C30 C31 1.493(8) .
C31 C32 1.385(8) .
C31 C36 1.384(8) .
C32 C33 1.357(8) .
C32 H32 0.9300 .
C33 C34 1.376(9) .
C33 H33 0.9300 .
C34 C35 1.393(9) .
C34 C37 1.548(10) .
C35 C36 1.371(8) .
C35 H35 0.9300 .
C36 H36 0.9300 .
C37 C44 1.272(10) .
C37 C38 1.457(9) .
C38 C43 1.366(9) .
C38 C39 1.422(10) .
C39 C40 1.403(12) .
C39 H39 0.9300 .
C40 C41 1.351(13) .
C40 H40 0.9300 .
C41 C42 1.344(13) .
C41 H41 0.9300 .
C42 C43 1.327(10) .
C42 H42 0.9300 .
C43 H43 0.9300 .
C44 C52 1.547(10) .
C44 C45 1.569(10) .
C45 C46 1.369(9) .
C45 C50 1.384(9) .
C46 C47 1.362(11) .
C46 H46 0.9300 .
C47 C48 1.354(13) .
C47 H47 0.9300 .
C48 C49 1.385(12) .
C48 H48 0.9300 .
C49 C50 1.387(9) .
C49 H49 0.9300 .
C50 H50 0.9300 .
C51 C56 1.339(11) .
C51 C52 1.367(9) .
C51 H51 0.9300 .
C52 C53 1.385(9) .
C53 C54 1.418(12) .
C53 H53 0.9300 .
C54 C55 1.429(14) .
C54 H54 0.9300 .
C55 C56 1.280(13) .
C55 H55 0.9300 .
C56 H56 0.9300 .
C57 Cl2 1.617(14) .
C57 Cl1 1.770(17) .
C57 H57A 0.9700 .
C57 H57B 0.9700 .
N1 N2 1.323(7) .
C58 Cl3 1.77(3) .
